data_4349689
loop_
_publ_author_name
'Feyrer, Alexander'
'Breher, Frank'

_publ_section_title
;
 Palladium complexes of ferrocene-based phosphine ligands as
 redox-switchable catalysts in Buchwald--Hartwig cross-coupling reactions
;
_journal_issue 7
_journal_name_full 'Inorganic Chemistry Frontiers'
_journal_page_first 1125
_journal_paper_doi 10.1039/C7QI00125H
_journal_volume 4
_journal_year 2017
_chemical_formula_moiety 'C34 H40 Cl Fe P Pd'
_chemical_formula_sum 'C34 H40 Cl Fe P Pd'
_chemical_formula_weight 677.33
_space_group_crystal_system monoclinic
_space_group_IT_number 14
_space_group_name_Hall '-P 2yn'
_space_group_name_H-M_alt 'P 1 21/n 1'
_atom_sites_solution_hydrogens geom
_atom_sites_solution_primary direct
_atom_sites_solution_secondary difmap
_audit_creation_method SHELXL-2014/7
_audit_update_record
;
2017-03-03 deposited with the CCDC.
2017-04-10 downloaded from the CCDC.
;
_cell_angle_alpha 90
_cell_angle_beta 111.35(3)
_cell_angle_gamma 90
_cell_formula_units_Z 4
_cell_length_a 13.449(3)
_cell_length_b 14.178(3)
_cell_length_c 16.696(3)
_cell_measurement_reflns_used 31367
_cell_measurement_temperature 200(2)
_cell_measurement_theta_max 26.997
_cell_measurement_theta_min 1.676
_cell_volume 2965.1(12)
_computing_cell_refinement 'X-Area 1.38 (Stoe & Cie GmbH, 2006)'
_computing_data_collection 'WinXpose 1.6.8 (Stoe & Cie GmbH, 2004)'
_computing_data_reduction 'X-Area 1.38 (Stoe & Cie GmbH, 2006)'
_computing_molecular_graphics 'Diamond 2.1 (Crystal Impact, 1998)'
_computing_publication_material 'SHELXL-2014 (Sheldrick, 2014)'
_computing_structure_refinement 'SHELXL-2014 (Sheldrick, 2014)'
_computing_structure_solution 'SHELXTL 6.14 (BrukerAXS Inc., 2003)'
_diffrn_ambient_temperature 200(2)
_diffrn_detector_area_resol_mean 6.667
_diffrn_measured_fraction_theta_full 1.000
_diffrn_measured_fraction_theta_max 1.000
_diffrn_measurement_device_type 'Stoe IPDS II'
_diffrn_measurement_method 'area detector, \w-scans'
_diffrn_radiation_monochromator graphite
_diffrn_radiation_type MoK\a
_diffrn_radiation_wavelength 0.71073
_diffrn_reflns_av_R_equivalents 0.1405
_diffrn_reflns_av_unetI/netI 0.0749
_diffrn_reflns_Laue_measured_fraction_full 1.000
_diffrn_reflns_Laue_measured_fraction_max 1.000
_diffrn_reflns_limit_h_max 17
_diffrn_reflns_limit_h_min -17
_diffrn_reflns_limit_k_max 18
_diffrn_reflns_limit_k_min -18
_diffrn_reflns_limit_l_max 21
_diffrn_reflns_limit_l_min -20
_diffrn_reflns_number 31367
_diffrn_reflns_point_group_measured_fraction_full 1.000
_diffrn_reflns_point_group_measured_fraction_max 1.000
_diffrn_reflns_theta_full 25.242
_diffrn_reflns_theta_max 26.997
_diffrn_reflns_theta_min 1.676
_diffrn_source 'fine-focus sealed tube'
_exptl_absorpt_coefficient_mu 1.262
_exptl_absorpt_correction_T_max 0.759
_exptl_absorpt_correction_T_min 0.403
_exptl_absorpt_correction_type multi-scan
_exptl_absorpt_process_details
;
XPREP in SHELXTL 6.14 (BrukerAXS Inc., 2003)
;
_exptl_crystal_colour orange
_exptl_crystal_density_diffrn 1.517
_exptl_crystal_description chunk
_exptl_crystal_F_000 1392
_exptl_crystal_size_max 0.250
_exptl_crystal_size_mid 0.200
_exptl_crystal_size_min 0.150
_refine_diff_density_max 0.981
_refine_diff_density_min -1.265
_refine_diff_density_rms 0.152
_refine_ls_extinction_coef 0.0053(6)
_refine_ls_extinction_expression Fc^*^=kFc[1+0.001xFc^2^\l^3^/sin(2\q)]^-1/4^
_refine_ls_extinction_method 'SHELXL-2014/7 (Sheldrick 2014'
_refine_ls_goodness_of_fit_ref 1.054
_refine_ls_hydrogen_treatment constr
_refine_ls_matrix_type full
_refine_ls_number_parameters 350
_refine_ls_number_reflns 6455
_refine_ls_number_restraints 0
_refine_ls_restrained_S_all 1.054
_refine_ls_R_factor_all 0.0740
_refine_ls_R_factor_gt 0.0529
_refine_ls_shift/su_max 0.000
_refine_ls_shift/su_mean 0.000
_refine_ls_structure_factor_coef Fsqd
_refine_ls_weighting_details 'w=1/[\s^2^(Fo^2^)+(0.0843P)^2^+0.9642P] where P=(Fo^2^+2Fc^2^)/3'
_refine_ls_weighting_scheme calc
_refine_ls_wR_factor_gt 0.1345
_refine_ls_wR_factor_ref 0.1587
_reflns_Friedel_coverage 0.000
_reflns_number_gt 4738
_reflns_number_total 6455
_reflns_threshold_expression 'I > 2\s(I)'
_cod_data_source_file c7qi00125h2.cif
_cod_data_source_block sad_a
_cod_depositor_comments
;
The following automatic conversions were performed:

data item '_atom_sites_solution_secondary' value 'diffmap' was
changed to 'difmap'.

Automatic conversion script
Id: cif_fix_values 6909 2019-04-08 15:41:33Z antanas 
;
_cod_original_sg_symbol_H-M 'P 21/n'
_cod_database_code 4349689
_shelx_shelxl_version_number 2014/7
_shelx_space_group_comment
;
The symmetry employed for this shelxl refinement is uniquely defined
by the following loop, which should always be used as a source of
symmetry information in preference to the above space-group names.
They are only intended as comments.
;
_shelx_estimated_absorpt_t_min 0.743
_shelx_estimated_absorpt_t_max 0.833

loop_
_space_group_symop_operation_xyz
'x, y, z'
'-x+1/2, y+1/2, -z+1/2'
'-x, -y, -z'
'x-1/2, -y-1/2, z-1/2'

loop_
_atom_site_label
_atom_site_type_symbol
_atom_site_fract_x
_atom_site_fract_y
_atom_site_fract_z
_atom_site_U_iso_or_equiv
_atom_site_adp_type
_atom_site_occupancy
_atom_site_site_symmetry_order
_atom_site_calc_flag
_atom_site_refinement_flags_posn
_atom_site_refinement_flags_adp
Pd1 Pd 0.31296(3) 0.40307(2) 0.02773(2) 0.04102(15) Uani 1 1 d . .
Fe1 Fe 0.56561(5) 0.19029(5) 0.07409(4) 0.0456(2) Uani 1 1 d . .
P1 P 0.36268(9) 0.25773(8) -0.00175(7) 0.0363(2) Uani 1 1 d . .
Cl1 Cl 0.30317(13) 0.45257(10) -0.10893(8) 0.0641(4) Uani 1 1 d . .
C10 C 0.4257(3) 0.1743(3) 0.0866(3) 0.0393(9) Uani 1 1 d . .
C11 C 0.4659(4) 0.0847(3) 0.0720(3) 0.0453(10) Uani 1 1 d . .
H11A H 0.4304 0.0417 0.0223 0.054 Uiso 1 1 calc R U
C12 C 0.5635(4) 0.0671(4) 0.1406(3) 0.0539(12) Uani 1 1 d . .
H12A H 0.6106 0.0111 0.1457 0.065 Uiso 1 1 calc R U
C13 C 0.5863(4) 0.1442(4) 0.1978(3) 0.0545(12) Uani 1 1 d . .
H13A H 0.6525 0.1522 0.2501 0.065 Uiso 1 1 calc R U
C14 C 0.5026(4) 0.2105(3) 0.1663(3) 0.0439(10) Uani 1 1 d . .
H14A H 0.4978 0.2721 0.1939 0.053 Uiso 1 1 calc R U
C20 C 0.4844(4) 0.2683(3) -0.0270(3) 0.0446(10) Uani 1 1 d . .
C21 C 0.5670(4) 0.3243(4) 0.0318(3) 0.0520(12) Uani 1 1 d . .
H21A H 0.5556 0.3824 0.0613 0.062 Uiso 1 1 calc R U
C22 C 0.6671(4) 0.2832(5) 0.0441(4) 0.0633(15) Uani 1 1 d . .
H22A H 0.7380 0.3060 0.0846 0.076 Uiso 1 1 calc R U
C23 C 0.6491(4) 0.2015(5) -0.0080(4) 0.0672(16) Uani 1 1 d . .
H23A H 0.7053 0.1568 -0.0108 0.081 Uiso 1 1 calc R U
C24 C 0.5365(4) 0.1904(4) -0.0519(3) 0.0526(12) Uani 1 1 d . .
H24A H 0.5004 0.1392 -0.0934 0.063 Uiso 1 1 calc R U
C30 C 0.3225(5) 0.3877(4) 0.1560(3) 0.0539(12) Uani 1 1 d . .
H30A H 0.2897 0.3301 0.1692 0.065 Uiso 1 1 calc R U
H30B H 0.3917 0.4041 0.2013 0.065 Uiso 1 1 calc R U
C31 C 0.2533(5) 0.4627(4) 0.1198(3) 0.0645(15) Uani 1 1 d . .
H31A H 0.1758 0.4561 0.1103 0.077 Uiso 1 1 calc R U
C32 C 0.2864(5) 0.5376(4) 0.0838(4) 0.0642(14) Uani 1 1 d . .
H32A H 0.3508 0.5716 0.1213 0.077 Uiso 1 1 calc R U
H32B H 0.2300 0.5794 0.0458 0.077 Uiso 1 1 calc R U
C100 C 0.2686(3) 0.1884(3) -0.0867(3) 0.0345(8) Uani 1 1 d . .
C101 C 0.2870(4) 0.1757(3) -0.1634(3) 0.0414(9) Uani 1 1 d . .
H10A H 0.3449 0.2075 -0.1714 0.050 Uiso 1 1 calc R U
C102 C 0.2223(4) 0.1178(3) -0.2274(3) 0.0426(9) Uani 1 1 d . .
H10B H 0.2354 0.1100 -0.2792 0.051 Uiso 1 1 calc R U
C103 C 0.1386(4) 0.0713(3) -0.2160(3) 0.0455(10) Uani 1 1 d . .
H10C H 0.0972 0.0277 -0.2581 0.055 Uiso 1 1 calc R U
C104 C 0.1148(4) 0.0880(3) -0.1437(3) 0.0421(9) Uani 1 1 d . .
H10D H 0.0548 0.0578 -0.1380 0.050 Uiso 1 1 calc R U
C105 C 0.1769(3) 0.1484(3) -0.0788(3) 0.0362(8) Uani 1 1 d . .
C106 C 0.1414(3) 0.1735(3) -0.0058(3) 0.0374(9) Uani 1 1 d . .
C107 C 0.1675(3) 0.1173(3) 0.0682(3) 0.0385(9) Uani 1 1 d . .
C108 C 0.1335(4) 0.1451(3) 0.1338(3) 0.0424(9) Uani 1 1 d . .
H10E H 0.1535 0.1083 0.1847 0.051 Uiso 1 1 calc R U
C109 C 0.0713(4) 0.2248(3) 0.1274(3) 0.0433(10) Uani 1 1 d . .
C110 C 0.0419(4) 0.2770(3) 0.0526(3) 0.0433(10) Uani 1 1 d . .
H11B H -0.0024 0.3307 0.0466 0.052 Uiso 1 1 calc R U
C111 C 0.0756(3) 0.2526(3) -0.0148(3) 0.0385(9) Uani 1 1 d . .
C112 C 0.2211(3) 0.0219(3) 0.0746(3) 0.0434(10) Uani 1 1 d . .
H11C H 0.2596 0.0214 0.0335 0.052 Uiso 1 1 calc R U
C113 C 0.1355(4) -0.0550(4) 0.0469(5) 0.0632(15) Uani 1 1 d . .
H11D H 0.1698 -0.1169 0.0530 0.095 Uiso 1 1 calc R U
H11E H 0.0895 -0.0451 -0.0133 0.095 Uiso 1 1 calc R U
H11F H 0.0924 -0.0522 0.0832 0.095 Uiso 1 1 calc R U
C114 C 0.3019(5) -0.0002(4) 0.1640(3) 0.0622(14) Uani 1 1 d . .
H11G H 0.3555 0.0502 0.1820 0.093 Uiso 1 1 calc R U
H11H H 0.3372 -0.0603 0.1625 0.093 Uiso 1 1 calc R U
H11I H 0.2651 -0.0045 0.2048 0.093 Uiso 1 1 calc R U
C115 C 0.0313(4) 0.3075(3) -0.0990(3) 0.0456(10) Uani 1 1 d . .
H11J H 0.0782 0.2935 -0.1323 0.055 Uiso 1 1 calc R U
C116 C -0.0800(4) 0.2716(4) -0.1517(3) 0.0581(13) Uani 1 1 d . .
H11K H -0.1074 0.3053 -0.2067 0.087 Uiso 1 1 calc R U
H11L H -0.1276 0.2825 -0.1200 0.087 Uiso 1 1 calc R U
H11M H -0.0768 0.2039 -0.1624 0.087 Uiso 1 1 calc R U
C117 C 0.0289(5) 0.4136(4) -0.0893(4) 0.0539(12) Uani 1 1 d . .
H11N H 0.0030 0.4431 -0.1463 0.081 Uiso 1 1 calc R U
H11O H 0.1010 0.4365 -0.0563 0.081 Uiso 1 1 calc R U
H11P H -0.0190 0.4298 -0.0589 0.081 Uiso 1 1 calc R U
C118 C 0.0357(4) 0.2497(4) 0.2020(3) 0.0512(11) Uani 1 1 d . .
H11Q H 0.1010 0.2492 0.2557 0.061 Uiso 1 1 calc R U
C119 C -0.0396(6) 0.1730(4) 0.2122(5) 0.0763(19) Uani 1 1 d . .
H11R H -0.0015 0.1127 0.2259 0.114 Uiso 1 1 calc R U
H11S H -0.1013 0.1669 0.1584 0.114 Uiso 1 1 calc R U
H11T H -0.0639 0.1905 0.2589 0.114 Uiso 1 1 calc R U
C120 C -0.0149(5) 0.3460(5) 0.1957(4) 0.0655(14) Uani 1 1 d . .
H12B H 0.0337 0.3941 0.1888 0.098 Uiso 1 1 calc R U
H12C H -0.0292 0.3587 0.2482 0.098 Uiso 1 1 calc R U
H12D H -0.0821 0.3476 0.1459 0.098 Uiso 1 1 calc R U

loop_
_atom_site_aniso_label
_atom_site_aniso_U_11
_atom_site_aniso_U_22
_atom_site_aniso_U_33
_atom_site_aniso_U_23
_atom_site_aniso_U_13
_atom_site_aniso_U_12
Pd1 0.0512(2) 0.0344(2) 0.0364(2) -0.00093(13) 0.01459(16) 0.00021(13)
Fe1 0.0376(3) 0.0490(4) 0.0511(4) -0.0116(3) 0.0171(3) -0.0018(3)
P1 0.0416(6) 0.0354(5) 0.0346(5) -0.0020(4) 0.0173(4) -0.0015(4)
Cl1 0.0984(10) 0.0490(7) 0.0413(6) 0.0053(5) 0.0211(6) -0.0123(7)
C10 0.037(2) 0.041(2) 0.040(2) -0.0014(18) 0.0149(18) 0.0003(17)
C11 0.046(2) 0.040(2) 0.052(3) -0.002(2) 0.019(2) 0.0031(18)
C12 0.051(3) 0.045(3) 0.058(3) -0.005(2) 0.010(2) 0.007(2)
C13 0.044(3) 0.061(3) 0.050(3) 0.003(2) 0.008(2) 0.006(2)
C14 0.046(2) 0.047(2) 0.036(2) -0.0010(19) 0.0113(18) -0.0001(19)
C20 0.050(3) 0.046(2) 0.043(2) -0.0066(19) 0.024(2) -0.0116(19)
C21 0.052(3) 0.055(3) 0.056(3) -0.011(2) 0.027(2) -0.015(2)
C22 0.049(3) 0.079(4) 0.069(3) -0.019(3) 0.030(3) -0.020(3)
C23 0.050(3) 0.084(4) 0.080(4) -0.026(3) 0.038(3) -0.008(3)
C24 0.049(3) 0.060(3) 0.058(3) -0.018(2) 0.029(2) -0.009(2)
C30 0.075(3) 0.054(3) 0.037(2) 0.000(2) 0.026(2) 0.012(2)
C31 0.087(4) 0.062(3) 0.048(3) -0.003(3) 0.029(3) 0.020(3)
C32 0.091(4) 0.041(3) 0.061(3) -0.009(2) 0.028(3) 0.005(3)
C100 0.040(2) 0.0315(19) 0.0332(19) 0.0028(15) 0.0153(16) 0.0021(15)
C101 0.051(2) 0.041(2) 0.036(2) -0.0019(18) 0.0208(19) -0.0051(18)
C102 0.049(2) 0.047(2) 0.033(2) -0.0022(18) 0.0171(18) 0.0044(19)
C103 0.049(3) 0.045(2) 0.040(2) -0.0054(19) 0.014(2) 0.0003(19)
C104 0.044(2) 0.039(2) 0.045(2) -0.0025(18) 0.0186(19) -0.0008(17)
C105 0.044(2) 0.0315(19) 0.0340(19) -0.0009(16) 0.0149(17) 0.0023(16)
C106 0.039(2) 0.034(2) 0.041(2) -0.0014(17) 0.0168(18) -0.0005(16)
C107 0.038(2) 0.038(2) 0.044(2) 0.0040(18) 0.0205(18) 0.0028(16)
C108 0.054(2) 0.040(2) 0.038(2) 0.0048(18) 0.0225(19) 0.0019(19)
C109 0.048(2) 0.042(2) 0.046(2) -0.0012(19) 0.024(2) 0.0000(19)
C110 0.053(3) 0.037(2) 0.045(2) 0.0005(19) 0.024(2) 0.0083(19)
C111 0.040(2) 0.036(2) 0.040(2) -0.0003(17) 0.0141(18) 0.0037(17)
C112 0.044(2) 0.041(2) 0.052(2) 0.004(2) 0.027(2) 0.0051(18)
C113 0.057(3) 0.043(3) 0.106(5) 0.005(3) 0.048(3) 0.003(2)
C114 0.069(3) 0.068(3) 0.057(3) 0.019(3) 0.032(3) 0.026(3)
C115 0.053(3) 0.047(3) 0.037(2) 0.0075(19) 0.018(2) 0.010(2)
C116 0.062(3) 0.054(3) 0.047(3) 0.002(2) 0.007(2) -0.003(2)
C117 0.063(3) 0.044(3) 0.053(3) 0.006(2) 0.018(2) 0.003(2)
C118 0.064(3) 0.048(3) 0.051(3) -0.003(2) 0.032(2) 0.003(2)
C119 0.116(5) 0.055(3) 0.092(4) -0.004(3) 0.078(4) -0.006(3)
C120 0.071(4) 0.067(4) 0.066(3) -0.009(3) 0.033(3) 0.002(3)

loop_
_atom_type_symbol
_atom_type_description
_atom_type_scat_dispersion_real
_atom_type_scat_dispersion_imag
_atom_type_scat_source
C C 0.0033 0.0016 'International Tables Vol C Tables 4.2.6.8 and 6.1.1.4'
H H 0.0000 0.0000 'International Tables Vol C Tables 4.2.6.8 and 6.1.1.4'
P P 0.1023 0.0942 'International Tables Vol C Tables 4.2.6.8 and 6.1.1.4'
Cl Cl 0.1484 0.1585 'International Tables Vol C Tables 4.2.6.8 and 6.1.1.4'
Fe Fe 0.3463 0.8444 'International Tables Vol C Tables 4.2.6.8 and 6.1.1.4'
Pd Pd -0.9988 1.0072 'International Tables Vol C Tables 4.2.6.8 and 6.1.1.4'

loop_
_geom_angle_atom_site_label_1
_geom_angle_atom_site_label_2
_geom_angle_atom_site_label_3
_geom_angle
C30 Pd1 C31 38.3(2)
C30 Pd1 C32 67.6(2)
C31 Pd1 C32 36.6(2)
C30 Pd1 P1 102.24(14)
C31 Pd1 P1 136.61(17)
C32 Pd1 P1 168.18(17)
C30 Pd1 Cl1 168.52(15)
C31 Pd1 Cl1 132.45(16)
C32 Pd1 Cl1 101.17(16)
P1 Pd1 Cl1 88.70(5)
C10 Fe1 C20 84.48(18)
C10 Fe1 C24 106.40(19)
C20 Fe1 C24 42.7(2)
C10 Fe1 C11 42.26(18)
C20 Fe1 C11 104.17(19)
C24 Fe1 C11 96.3(2)
C10 Fe1 C21 105.85(19)
C20 Fe1 C21 41.65(19)
C24 Fe1 C21 69.9(2)
C11 Fe1 C21 141.7(2)
C10 Fe1 C14 42.37(18)
C20 Fe1 C14 108.36(18)
C24 Fe1 C14 145.49(19)
C11 Fe1 C14 69.94(19)
C21 Fe1 C14 101.0(2)
C10 Fe1 C23 147.6(2)
C20 Fe1 C23 69.9(2)
C24 Fe1 C23 41.2(2)
C11 Fe1 C23 124.6(2)
C21 Fe1 C23 67.8(2)
C14 Fe1 C23 165.5(2)
C10 Fe1 C12 69.42(19)
C20 Fe1 C12 144.60(19)
C24 Fe1 C12 122.0(2)
C11 Fe1 C12 40.6(2)
C21 Fe1 C12 167.9(2)
C14 Fe1 C12 67.8(2)
C23 Fe1 C12 122.3(2)
C10 Fe1 C22 145.9(2)
C20 Fe1 C22 69.4(2)
C24 Fe1 C22 68.9(2)
C11 Fe1 C22 164.0(2)
C21 Fe1 C22 40.1(2)
C14 Fe1 C22 125.7(2)
C23 Fe1 C22 39.8(2)
C12 Fe1 C22 142.9(2)
C10 Fe1 C13 69.46(19)
C20 Fe1 C13 148.46(19)
C24 Fe1 C13 161.6(2)
C11 Fe1 C13 68.3(2)
C21 Fe1 C13 128.5(2)
C14 Fe1 C13 40.12(19)
C23 Fe1 C13 140.4(2)
C12 Fe1 C13 39.6(2)
C22 Fe1 C13 124.9(2)
C10 Fe1 P1 42.36(13)
C20 Fe1 P1 42.37(13)
C24 Fe1 P1 74.41(15)
C11 Fe1 P1 72.75(14)
C21 Fe1 P1 69.20(14)
C14 Fe1 P1 71.31(13)
C23 Fe1 P1 110.98(19)
C12 Fe1 P1 109.68(15)
C22 Fe1 P1 107.40(19)
C13 Fe1 P1 108.64(14)
C100 P1 C10 105.43(19)
C100 P1 C20 106.96(19)
C10 P1 C20 92.7(2)
C100 P1 Pd1 118.99(14)
C10 P1 Pd1 119.65(14)
C20 P1 Pd1 109.40(16)
C100 P1 Fe1 118.01(14)
C10 P1 Fe1 46.51(13)
C20 P1 Fe1 46.52(16)
Pd1 P1 Fe1 122.68(5)
C11 C10 C14 106.4(4)
C11 C10 P1 121.6(3)
C14 C10 P1 118.4(3)
C11 C10 Fe1 69.6(2)
C14 C10 Fe1 70.6(2)
P1 C10 Fe1 91.13(18)
C12 C11 C10 108.3(4)
C12 C11 Fe1 72.5(3)
C10 C11 Fe1 68.1(2)
C12 C11 H11A 125.8
C10 C11 H11A 125.8
Fe1 C11 H11A 125.8
C13 C12 C11 108.7(4)
C13 C12 Fe1 70.6(3)
C11 C12 Fe1 66.9(3)
C13 C12 H12A 125.6
C11 C12 H12A 125.6
Fe1 C12 H12A 125.6
C12 C13 C14 108.4(4)
C12 C13 Fe1 69.8(3)
C14 C13 Fe1 67.8(3)
C12 C13 H13A 125.7
C14 C13 H13A 125.7
Fe1 C13 H13A 125.7
C13 C14 C10 108.1(4)
C13 C14 Fe1 72.1(3)
C10 C14 Fe1 67.0(2)
C13 C14 H14A 125.9
C10 C14 H14A 125.9
Fe1 C14 H14A 125.9
C21 C20 C24 106.6(4)
C21 C20 P1 115.0(3)
C24 C20 P1 124.6(3)
C21 C20 Fe1 71.0(3)
C24 C20 Fe1 69.1(3)
P1 C20 Fe1 91.11(19)
C22 C21 C20 109.4(5)
C22 C21 Fe1 72.0(3)
C20 C21 Fe1 67.3(3)
C22 C21 H21A 125.3
C20 C21 H21A 125.3
Fe1 C21 H21A 125.3
C21 C22 C23 107.9(5)
C21 C22 Fe1 67.8(3)
C23 C22 Fe1 69.5(3)
C21 C22 H22A 126.0
C23 C22 H22A 126.0
Fe1 C22 H22A 126.0
C22 C23 C24 108.4(5)
C22 C23 Fe1 70.6(3)
C24 C23 Fe1 66.6(3)
C22 C23 H23A 125.7
C24 C23 H23A 125.7
Fe1 C23 H23A 125.7
C23 C24 C20 107.6(4)
C23 C24 Fe1 72.3(3)
C20 C24 Fe1 68.2(3)
C23 C24 H24A 126.2
C20 C24 H24A 126.2
Fe1 C24 H24A 126.2
C31 C30 Pd1 72.4(3)
C31 C30 H30A 116.3
Pd1 C30 H30A 116.3
C31 C30 H30B 116.3
Pd1 C30 H30B 116.3
H30A C30 H30B 113.3
C32 C31 C30 120.5(6)
C32 C31 Pd1 74.1(3)
C30 C31 Pd1 69.3(3)
C32 C31 H31A 119.3
C30 C31 H31A 119.3
Pd1 C31 H31A 119.3
C31 C32 Pd1 69.3(3)
C31 C32 H32A 116.7
Pd1 C32 H32A 116.7
C31 C32 H32B 116.7
Pd1 C32 H32B 116.7
H32A C32 H32B 113.7
C101 C100 C105 119.1(4)
C101 C100 P1 118.7(3)
C105 C100 P1 122.2(3)
C102 C101 C100 120.9(4)
C102 C101 H10A 119.6
C100 C101 H10A 119.6
C103 C102 C101 119.8(4)
C103 C102 H10B 120.1
C101 C102 H10B 120.1
C102 C103 C104 120.1(4)
C102 C103 H10C 120.0
C104 C103 H10C 120.0
C103 C104 C105 121.5(4)
C103 C104 H10D 119.2
C105 C104 H10D 119.2
C104 C105 C100 118.1(4)
C104 C105 C106 119.9(4)
C100 C105 C106 121.9(4)
C107 C106 C111 119.6(4)
C107 C106 C105 121.8(4)
C111 C106 C105 118.5(4)
C108 C107 C106 119.0(4)
C108 C107 C112 118.8(4)
C106 C107 C112 121.9(4)
C109 C108 C107 122.3(4)
C109 C108 H10E 118.9
C107 C108 H10E 118.9
C110 C109 C108 118.2(4)
C110 C109 C118 122.8(4)
C108 C109 C118 119.0(4)
C109 C110 C111 121.7(4)
C109 C110 H11B 119.2
C111 C110 H11B 119.2
C110 C111 C106 119.2(4)
C110 C111 C115 118.9(4)
C106 C111 C115 121.7(4)
C107 C112 C114 113.8(4)
C107 C112 C113 109.1(4)
C114 C112 C113 109.9(5)
C107 C112 H11C 107.9
C114 C112 H11C 107.9
C113 C112 H11C 107.9
C112 C113 H11D 109.5
C112 C113 H11E 109.5
H11D C113 H11E 109.5
C112 C113 H11F 109.5
H11D C113 H11F 109.5
H11E C113 H11F 109.5
C112 C114 H11G 109.5
C112 C114 H11H 109.5
H11G C114 H11H 109.5
C112 C114 H11I 109.5
H11G C114 H11I 109.5
H11H C114 H11I 109.5
C117 C115 C116 109.8(4)
C117 C115 C111 115.0(4)
C116 C115 C111 109.5(4)
C117 C115 H11J 107.4
C116 C115 H11J 107.4
C111 C115 H11J 107.4
C115 C116 H11K 109.5
C115 C116 H11L 109.5
H11K C116 H11L 109.5
C115 C116 H11M 109.5
H11K C116 H11M 109.5
H11L C116 H11M 109.5
C115 C117 H11N 109.5
C115 C117 H11O 109.5
H11N C117 H11O 109.5
C115 C117 H11P 109.5
H11N C117 H11P 109.5
H11O C117 H11P 109.5
C120 C118 C109 114.7(4)
C120 C118 C119 110.4(5)
C109 C118 C119 109.9(4)
C120 C118 H11Q 107.2
C109 C118 H11Q 107.2
C119 C118 H11Q 107.2
C118 C119 H11R 109.5
C118 C119 H11S 109.5
H11R C119 H11S 109.5
C118 C119 H11T 109.5
H11R C119 H11T 109.5
H11S C119 H11T 109.5
C118 C120 H12B 109.5
C118 C120 H12C 109.5
H12B C120 H12C 109.5
C118 C120 H12D 109.5
H12B C120 H12D 109.5
H12C C120 H12D 109.5

loop_
_geom_bond_atom_site_label_1
_geom_bond_atom_site_label_2
_geom_bond_distance
Pd1 C30 2.110(5)
Pd1 C31 2.149(5)
Pd1 C32 2.210(5)
Pd1 P1 2.2750(12)
Pd1 Cl1 2.3446(13)
Fe1 C10 1.981(4)
Fe1 C20 1.981(5)
Fe1 C24 1.994(5)
Fe1 C11 2.001(5)
Fe1 C21 2.030(5)
Fe1 C14 2.030(4)
Fe1 C23 2.070(5)
Fe1 C12 2.075(6)
Fe1 C22 2.085(5)
Fe1 C13 2.086(5)
Fe1 P1 2.7294(15)
P1 C100 1.809(4)
P1 C10 1.840(4)
P1 C20 1.840(4)
C10 C11 1.436(6)
C10 C14 1.450(6)
C11 C12 1.415(7)
C11 H11A 1.0000
C12 C13 1.410(8)
C12 H12A 1.0000
C13 C14 1.413(7)
C13 H13A 1.0000
C14 H14A 1.0000
C20 C21 1.427(7)
C20 C24 1.447(7)
C21 C22 1.413(8)
C21 H21A 1.0000
C22 C23 1.416(8)
C22 H22A 1.0000
C23 C24 1.431(7)
C23 H23A 1.0000
C24 H24A 1.0000
C30 C31 1.397(8)
C30 H30A 0.9900
C30 H30B 0.9900
C31 C32 1.372(8)
C31 H31A 1.0000
C32 H32A 0.9900
C32 H32B 0.9900
C100 C101 1.403(5)
C100 C105 1.406(6)
C101 C102 1.377(6)
C101 H10A 0.9500
C102 C103 1.376(7)
C102 H10B 0.9500
C103 C104 1.377(6)
C103 H10C 0.9500
C104 C105 1.395(6)
C104 H10D 0.9500
C105 C106 1.504(6)
C106 C107 1.402(6)
C106 C111 1.404(6)
C107 C108 1.389(6)
C107 C112 1.519(6)
C108 C109 1.386(6)
C108 H10E 0.9500
C109 C110 1.380(6)
C109 C118 1.530(6)
C110 C111 1.400(6)
C110 H11B 0.9500
C111 C115 1.526(6)
C112 C114 1.524(7)
C112 C113 1.529(7)
C112 H11C 1.0000
C113 H11D 0.9800
C113 H11E 0.9800
C113 H11F 0.9800
C114 H11G 0.9800
C114 H11H 0.9800
C114 H11I 0.9800
C115 C117 1.515(7)
C115 C116 1.522(7)
C115 H11J 1.0000
C116 H11K 0.9800
C116 H11L 0.9800
C116 H11M 0.9800
C117 H11N 0.9800
C117 H11O 0.9800
C117 H11P 0.9800
C118 C120 1.512(8)
C118 C119 1.537(8)
C118 H11Q 1.0000
C119 H11R 0.9800
C119 H11S 0.9800
C119 H11T 0.9800
C120 H12B 0.9800
C120 H12C 0.9800
C120 H12D 0.9800

loop_
_geom_torsion_atom_site_label_1
_geom_torsion_atom_site_label_2
_geom_torsion_atom_site_label_3
_geom_torsion_atom_site_label_4
_geom_torsion
C100 P1 C10 C11 47.6(4)
C20 P1 C10 C11 -60.9(4)
Pd1 P1 C10 C11 -175.1(3)
Fe1 P1 C10 C11 -66.6(3)
C100 P1 C10 C14 -177.3(3)
C20 P1 C10 C14 74.3(4)
Pd1 P1 C10 C14 -39.9(4)
Fe1 P1 C10 C14 68.5(3)
C100 P1 C10 Fe1 114.18(18)
C20 P1 C10 Fe1 5.7(2)
Pd1 P1 C10 Fe1 -108.45(13)
C14 C10 C11 C12 0.3(5)
P1 C10 C11 C12 140.0(4)
Fe1 C10 C11 C12 61.7(4)
C14 C10 C11 Fe1 -61.5(3)
P1 C10 C11 Fe1 78.2(3)
C10 C11 C12 C13 -0.6(6)
Fe1 C11 C12 C13 58.3(4)
C10 C11 C12 Fe1 -58.9(3)
C11 C12 C13 C14 0.8(6)
Fe1 C12 C13 C14 56.8(4)
C11 C12 C13 Fe1 -56.1(4)
C12 C13 C14 C10 -0.6(6)
Fe1 C13 C14 C10 57.4(3)
C12 C13 C14 Fe1 -58.0(4)
C11 C10 C14 C13 0.2(5)
P1 C10 C14 C13 -141.0(4)
Fe1 C10 C14 C13 -60.6(3)
C11 C10 C14 Fe1 60.8(3)
P1 C10 C14 Fe1 -80.5(3)
C100 P1 C20 C21 177.7(4)
C10 P1 C20 C21 -75.3(4)
Pd1 P1 C20 C21 47.6(4)
Fe1 P1 C20 C21 -69.5(4)
C100 P1 C20 C24 -47.6(5)
C10 P1 C20 C24 59.5(4)
Pd1 P1 C20 C24 -177.7(4)
Fe1 P1 C20 C24 65.2(4)
C100 P1 C20 Fe1 -112.79(18)
C10 P1 C20 Fe1 -5.7(2)
Pd1 P1 C20 Fe1 117.07(13)
C24 C20 C21 C22 -0.4(6)
P1 C20 C21 C22 142.0(4)
Fe1 C20 C21 C22 59.9(4)
C24 C20 C21 Fe1 -60.3(3)
P1 C20 C21 Fe1 82.1(3)
C20 C21 C22 C23 1.0(7)
Fe1 C21 C22 C23 58.1(4)
C20 C21 C22 Fe1 -57.1(3)
C21 C22 C23 C24 -1.2(7)
Fe1 C22 C23 C24 55.8(4)
C21 C22 C23 Fe1 -57.0(4)
C22 C23 C24 C20 1.0(7)
Fe1 C23 C24 C20 59.3(3)
C22 C23 C24 Fe1 -58.3(4)
C21 C20 C24 C23 -0.4(6)
P1 C20 C24 C23 -138.1(4)
Fe1 C20 C24 C23 -61.9(4)
C21 C20 C24 Fe1 61.5(3)
P1 C20 C24 Fe1 -76.3(4)
Pd1 C30 C31 C32 -55.8(5)
C30 C31 C32 Pd1 53.6(5)
C10 P1 C100 C101 -113.7(3)
C20 P1 C100 C101 -15.8(4)
Pd1 P1 C100 C101 108.6(3)
Fe1 P1 C100 C101 -65.1(4)
C10 P1 C100 C105 67.4(4)
C20 P1 C100 C105 165.2(3)
Pd1 P1 C100 C105 -70.3(4)
Fe1 P1 C100 C105 116.0(3)
C105 C100 C101 C102 -6.0(6)
P1 C100 C101 C102 175.0(3)
C100 C101 C102 C103 -0.3(7)
C101 C102 C103 C104 4.8(7)
C102 C103 C104 C105 -3.0(7)
C103 C104 C105 C100 -3.3(6)
C103 C104 C105 C106 173.0(4)
C101 C100 C105 C104 7.6(6)
P1 C100 C105 C104 -173.5(3)
C101 C100 C105 C106 -168.6(4)
P1 C100 C105 C106 10.3(5)
C104 C105 C106 C107 86.9(5)
C100 C105 C106 C107 -96.9(5)
C104 C105 C106 C111 -89.5(5)
C100 C105 C106 C111 86.6(5)
C111 C106 C107 C108 -4.5(6)
C105 C106 C107 C108 179.1(4)
C111 C106 C107 C112 168.7(4)
C105 C106 C107 C112 -7.7(6)
C106 C107 C108 C109 2.4(7)
C112 C107 C108 C109 -171.1(4)
C107 C108 C109 C110 0.8(7)
C107 C108 C109 C118 179.0(4)
C108 C109 C110 C111 -1.8(7)
C118 C109 C110 C111 180.0(4)
C109 C110 C111 C106 -0.3(7)
C109 C110 C111 C115 174.1(4)
C107 C106 C111 C110 3.5(6)
C105 C106 C111 C110 -180.0(4)
C107 C106 C111 C115 -170.8(4)
C105 C106 C111 C115 5.8(6)
C108 C107 C112 C114 -43.1(6)
C106 C107 C112 C114 143.6(4)
C108 C107 C112 C113 80.0(5)
C106 C107 C112 C113 -93.2(5)
C110 C111 C115 C117 44.9(6)
C106 C111 C115 C117 -140.8(5)
C110 C111 C115 C116 -79.3(5)
C106 C111 C115 C116 95.0(5)
C110 C109 C118 C120 -11.9(7)
C108 C109 C118 C120 169.9(5)
C110 C109 C118 C119 113.2(6)
C108 C109 C118 C119 -65.0(6)
